data_7101921
loop_
_publ_author_name
'Zlatogorsky, Sergey'
'Ellis, David'
'Rosair, Georgina M'
'Welch, Alan J'

_publ_section_title
;
 Unexpectedly facile isomerisation of [7,10-Ph2-7,10-nido-C2B10H10]2-
 to [7,9-Ph2-7,9-nido-C2B10H10]2-.
;
_journal_issue 21
_journal_name_full 'Chemical communications (Cambridge, England)'
_journal_page_first 2178
_journal_page_last 2180
_journal_paper_doi 10.1039/b618556h
_journal_year 2007
_chemical_formula_moiety 'C24 H34 B10 Ru'
_chemical_formula_sum 'C24 H34 B10 Ru'
_chemical_formula_weight 531.68
_chemical_name_systematic
;

?

;
_space_group_IT_number 4
_symmetry_cell_setting monoclinic
_symmetry_space_group_name_Hall 'P 2yb'
_symmetry_space_group_name_H-M 'P 1 21 1'
_atom_sites_solution_hydrogens geom
_atom_sites_solution_primary direct
_atom_sites_solution_secondary difmap
_audit_creation_method SHELXL-97
_cell_angle_alpha 90.00
_cell_angle_beta 96.803(5)
_cell_angle_gamma 90.00
_cell_formula_units_Z 2
_cell_length_a 9.3596(8)
_cell_length_b 8.7670(9)
_cell_length_c 15.4785(15)
_cell_measurement_reflns_used 6532
_cell_measurement_temperature 100(2)
_cell_measurement_theta_max 23.40
_cell_measurement_theta_min 2.42
_cell_volume 1261.2(2)
_computing_cell_refinement 'Bruker SMART'
_computing_data_collection 'Bruker SMART'
_computing_data_reduction 'Bruker SAINT'
_computing_molecular_graphics 'Bruker SHELXTL'
_computing_publication_material 'Bruker SHELXTL'
_computing_structure_refinement 'SHELXL-97 (Sheldrick, 1997)'
_computing_structure_solution 'SHELXS-97 (Sheldrick, 1990)'
_diffrn_ambient_temperature 100(2)
_diffrn_measured_fraction_theta_full 0.988
_diffrn_measured_fraction_theta_max 0.988
_diffrn_measurement_device_type 'CCD area detector'
_diffrn_measurement_method 'phi and omega scans'
_diffrn_radiation_monochromator graphite
_diffrn_radiation_source 'fine-focus sealed tube'
_diffrn_radiation_type MoK\a
_diffrn_radiation_wavelength 0.71073
_diffrn_reflns_av_R_equivalents 0.0542
_diffrn_reflns_av_sigmaI/netI 0.0526
_diffrn_reflns_limit_h_max 10
_diffrn_reflns_limit_h_min -10
_diffrn_reflns_limit_k_max 10
_diffrn_reflns_limit_k_min -9
_diffrn_reflns_limit_l_max 17
_diffrn_reflns_limit_l_min -17
_diffrn_reflns_number 20080
_diffrn_reflns_theta_full 24.43
_diffrn_reflns_theta_max 24.43
_diffrn_reflns_theta_min 2.19
_exptl_absorpt_coefficient_mu 0.635
_exptl_absorpt_correction_T_max 0.938
_exptl_absorpt_correction_T_min 0.691
_exptl_absorpt_correction_type multi-scan
_exptl_absorpt_process_details 'SADABS (Bruker, 2002)'
_exptl_crystal_colour yellow
_exptl_crystal_density_diffrn 1.400
_exptl_crystal_density_method 'not measured'
_exptl_crystal_description block
_exptl_crystal_F_000 544
_exptl_crystal_size_max 0.20
_exptl_crystal_size_mid 0.14
_exptl_crystal_size_min 0.10
_refine_diff_density_max 1.389
_refine_diff_density_min -0.679
_refine_diff_density_rms 0.095
_refine_ls_abs_structure_details 'Flack H D (1983), Acta Cryst. A39, 876-881'
_refine_ls_abs_structure_Flack -0.02(5)
_refine_ls_extinction_method none
_refine_ls_goodness_of_fit_ref 1.058
_refine_ls_hydrogen_treatment mixed
_refine_ls_matrix_type full
_refine_ls_number_parameters 349
_refine_ls_number_reflns 3972
_refine_ls_number_restraints 11
_refine_ls_restrained_S_all 1.056
_refine_ls_R_factor_all 0.0563
_refine_ls_R_factor_gt 0.0388
_refine_ls_shift/su_max 0.001
_refine_ls_shift/su_mean 0.000
_refine_ls_structure_factor_coef Fsqd
_refine_ls_weighting_details 'calc w=1/[\s^2^(Fo^2^)+(0.0500P)^2^+1.9076P] where P=(Fo^2^+2Fc^2^)/3'
_refine_ls_weighting_scheme calc
_refine_ls_wR_factor_gt 0.0895
_refine_ls_wR_factor_ref 0.0977
_reflns_number_gt 3370
_reflns_number_total 3972
_reflns_threshold_expression >2sigma(I)
_cod_data_source_file b618556h.txt
_cod_data_source_block 6x81317
_cod_depositor_comments
;
The following automatic conversions were performed:
'_symmetry_cell_setting' value 'Monoclinic' changed to 'monoclinic'
according to '/home/saulius/struct/CIF-dictionaries/cif_core.dic'
dictionary named 'cif_core.dic' version 2.4.1 from 2010-06-29.

Automatic conversion script
Id: cif_fix_enum 1527 2010-12-29 10:47:43Z saulius 
;
_cod_original_sg_symbol_H-M P2(1)
_cod_database_code 7101921

loop_
_symmetry_equiv_pos_as_xyz
'x, y, z'
'-x, y+1/2, -z'

loop_
_atom_site_label
_atom_site_type_symbol
_atom_site_fract_x
_atom_site_fract_y
_atom_site_fract_z
_atom_site_U_iso_or_equiv
_atom_site_adp_type
_atom_site_occupancy
_atom_site_symmetry_multiplicity
_atom_site_calc_flag
_atom_site_refinement_flags
Ru4 Ru 0.45244(4) 0.89023(7) 0.18006(2) 0.01906(14) Uani 1 1 d .
C1 C 0.5298(6) 0.8142(7) 0.3105(4) 0.0191(13) Uani 1 1 d .
B2 B 0.5250(7) 0.6691(9) 0.2536(4) 0.0197(15) Uani 1 1 d D
H2C H 0.460(5) 0.575(5) 0.274(4) 0.024 Uiso 1 1 d D
B3 B 0.6184(8) 0.9609(9) 0.2928(5) 0.0218(16) Uani 1 1 d D
H3C H 0.610(7) 1.062(4) 0.334(3) 0.026 Uiso 1 1 d D
B5 B 0.7080(8) 0.7602(9) 0.3185(4) 0.0224(16) Uani 1 1 d D
H5C H 0.756(6) 0.733(6) 0.3851(19) 0.027 Uiso 1 1 d D
B6 B 0.5739(7) 0.6744(9) 0.1444(4) 0.0190(15) Uani 1 1 d D
H6C H 0.515(5) 0.587(5) 0.103(3) 0.023 Uiso 1 1 d D
B7 B 0.6694(7) 0.9992(9) 0.1814(4) 0.0238(17) Uani 1 1 d D
H7C H 0.674(7) 1.126(3) 0.173(4) 0.029 Uiso 1 1 d D
C8 C 0.7897(6) 0.9265(8) 0.2646(4) 0.028(2) Uani 1 1 d .
B9 B 0.7030(7) 0.6121(9) 0.2308(5) 0.0242(16) Uani 1 1 d D
H9C H 0.724(6) 0.491(3) 0.241(4) 0.029 Uiso 1 1 d D
B10 B 0.6404(7) 0.8494(9) 0.1032(5) 0.027(2) Uani 1 1 d D
H10C H 0.621(5) 0.888(10) 0.035(2) 0.032 Uiso 1 1 d D
B11 B 0.8426(7) 0.7454(9) 0.2438(5) 0.0260(17) Uani 1 1 d D
H11C H 0.953(3) 0.721(7) 0.273(4) 0.031 Uiso 1 1 d D
B12 B 0.7597(7) 0.6948(9) 0.1385(4) 0.0247(17) Uani 1 1 d D
H12C H 0.818(6) 0.623(6) 0.097(3) 0.030 Uiso 1 1 d D
B13 B 0.8140(6) 0.8855(18) 0.1599(3) 0.0265(14) Uani 1 1 d D
H13C H 0.903(4) 0.942(6) 0.133(3) 0.032 Uiso 1 1 d D
C11 C 0.4503(6) 0.8177(7) 0.3901(4) 0.0226(14) Uani 1 1 d .
C12 C 0.3260(7) 0.7313(8) 0.3929(4) 0.0289(15) Uani 1 1 d .
H12 H 0.2890 0.6727 0.3437 0.035 Uiso 1 1 calc R
C13 C 0.2552(8) 0.7299(8) 0.4676(4) 0.0355(17) Uani 1 1 d .
H13 H 0.1694 0.6722 0.4683 0.043 Uiso 1 1 calc R
C14 C 0.3096(8) 0.8121(9) 0.5401(5) 0.0415(19) Uani 1 1 d .
H14 H 0.2623 0.8090 0.5911 0.050 Uiso 1 1 calc R
C15 C 0.4334(7) 0.8995(14) 0.5390(3) 0.0370(15) Uani 1 1 d .
H15 H 0.4698 0.9581 0.5884 0.044 Uiso 1 1 calc R
C16 C 0.5037(6) 0.8999(14) 0.4640(3) 0.0294(14) Uani 1 1 d .
H16 H 0.5897 0.9574 0.4635 0.035 Uiso 1 1 calc R
C40 C 0.2479(6) 0.8316(7) 0.0898(4) 0.0267(17) Uani 1 1 d .
C41 C 0.2125(5) 0.8538(8) 0.1773(4) 0.023(2) Uani 1 1 d .
H41 H 0.1773 0.7649 0.2093 0.028 Uiso 1 1 calc R
C42 C 0.2501(6) 0.9910(8) 0.2237(4) 0.0259(15) Uani 1 1 d .
H42 H 0.2409 0.9948 0.2873 0.031 Uiso 1 1 calc R
C43 C 0.3253(6) 1.1096(8) 0.1866(4) 0.0294(16) Uani 1 1 d .
C44 C 0.3631(6) 1.0851(8) 0.1012(4) 0.0305(17) Uani 1 1 d .
H44 H 0.4312 1.1579 0.0777 0.037 Uiso 1 1 calc R
C45 C 0.3240(7) 0.9536(8) 0.0542(4) 0.0290(17) Uani 1 1 d .
H45 H 0.3669 0.9350 -0.0010 0.035 Uiso 1 1 calc R
C46 C 0.3648(7) 1.2511(8) 0.2367(5) 0.0411(18) Uani 1 1 d .
H46A H 0.2855 1.3245 0.2272 0.062 Uiso 1 1 calc R
H46B H 0.4514 1.2955 0.2170 0.062 Uiso 1 1 calc R
H46C H 0.3834 1.2267 0.2988 0.062 Uiso 1 1 calc R
C47 C 0.2030(6) 0.6961(8) 0.0360(4) 0.0309(16) Uani 1 1 d .
H47 H 0.2819 0.6713 0.0000 0.037 Uiso 1 1 calc R
C48 C 0.1774(7) 0.5553(8) 0.0907(5) 0.0372(17) Uani 1 1 d .
H48A H 0.2609 0.5390 0.1342 0.056 Uiso 1 1 calc R
H48B H 0.1634 0.4657 0.0528 0.056 Uiso 1 1 calc R
H48C H 0.0915 0.5712 0.1201 0.056 Uiso 1 1 calc R
C49 C 0.0690(7) 0.7371(9) -0.0257(4) 0.0381(18) Uani 1 1 d .
H49A H -0.0089 0.7654 0.0083 0.057 Uiso 1 1 calc R
H49B H 0.0393 0.6490 -0.0625 0.057 Uiso 1 1 calc R
H49C H 0.0906 0.8231 -0.0624 0.057 Uiso 1 1 calc R
C81 C 0.8996(6) 1.0335(7) 0.3134(4) 0.0215(14) Uani 1 1 d .
C82 C 0.9230(6) 1.1764(8) 0.2830(4) 0.0299(15) Uani 1 1 d .
H82 H 0.8711 1.2086 0.2296 0.036 Uiso 1 1 calc R
C83 C 1.0215(7) 1.2772(9) 0.3284(5) 0.0379(18) Uani 1 1 d .
H83 H 1.0360 1.3763 0.3063 0.045 Uiso 1 1 calc R
C84 C 1.0983(7) 1.2285(9) 0.4072(4) 0.0370(18) Uani 1 1 d .
H84 H 1.1651 1.2949 0.4393 0.044 Uiso 1 1 calc R
C85 C 1.0763(6) 1.0871(8) 0.4367(4) 0.0320(17) Uani 1 1 d .
H85 H 1.1299 1.0548 0.4895 0.038 Uiso 1 1 calc R
C86 C 0.9785(6) 0.9867(8) 0.3932(4) 0.0266(15) Uani 1 1 d .
H86 H 0.9644 0.8882 0.4163 0.032 Uiso 1 1 calc R

loop_
_atom_site_aniso_label
_atom_site_aniso_U_11
_atom_site_aniso_U_22
_atom_site_aniso_U_33
_atom_site_aniso_U_23
_atom_site_aniso_U_13
_atom_site_aniso_U_12
Ru4 0.00914(19) 0.0322(2) 0.0157(2) 0.0030(4) 0.00088(13) 0.0002(4)
C1 0.012(3) 0.028(3) 0.016(3) 0.002(3) 0.001(3) 0.005(3)
B2 0.012(3) 0.032(4) 0.014(3) 0.000(3) -0.004(3) 0.002(3)
B3 0.016(4) 0.031(4) 0.017(4) 0.000(3) 0.000(3) -0.003(3)
B5 0.015(4) 0.037(5) 0.014(3) 0.001(3) -0.003(3) 0.006(3)
B6 0.013(3) 0.030(4) 0.014(3) -0.005(3) 0.001(3) 0.000(3)
B7 0.008(3) 0.039(5) 0.023(4) 0.003(3) -0.003(3) 0.002(3)
C8 0.012(3) 0.054(8) 0.017(3) 0.000(3) 0.000(2) -0.002(3)
B9 0.014(3) 0.030(4) 0.028(4) -0.002(3) -0.001(3) 0.003(3)
B10 0.010(3) 0.046(7) 0.023(3) 0.000(3) -0.001(3) -0.002(3)
B11 0.009(3) 0.046(5) 0.023(4) -0.010(3) 0.003(3) -0.003(3)
B12 0.010(3) 0.049(5) 0.015(3) -0.003(3) -0.002(3) 0.001(3)
B13 0.013(3) 0.051(4) 0.015(3) -0.012(6) 0.002(2) -0.003(6)
C11 0.017(3) 0.031(3) 0.021(3) 0.012(3) 0.007(3) 0.005(3)
C12 0.022(3) 0.034(4) 0.033(4) 0.005(3) 0.011(3) 0.008(3)
C13 0.035(4) 0.034(4) 0.041(4) 0.012(3) 0.019(3) 0.001(3)
C14 0.050(5) 0.050(4) 0.030(4) 0.013(3) 0.027(4) 0.017(4)
C15 0.051(4) 0.038(4) 0.024(3) -0.002(6) 0.011(3) 0.007(6)
C16 0.026(3) 0.040(4) 0.022(3) -0.009(5) 0.004(2) 0.006(5)
C40 0.011(3) 0.051(5) 0.017(3) -0.001(3) -0.006(3) 0.006(3)
C41 0.003(2) 0.046(7) 0.020(3) 0.004(3) 0.002(2) 0.005(3)
C42 0.011(3) 0.042(4) 0.025(4) 0.002(3) 0.002(3) 0.006(3)
C43 0.016(3) 0.034(4) 0.039(4) 0.007(3) 0.003(3) 0.006(3)
C44 0.016(3) 0.039(4) 0.036(4) 0.020(3) 0.003(3) 0.002(3)
C45 0.014(3) 0.047(5) 0.026(4) 0.011(3) 0.001(3) 0.005(3)
C46 0.026(4) 0.039(4) 0.058(5) 0.004(4) 0.001(3) 0.009(3)
C47 0.018(3) 0.046(5) 0.028(4) -0.007(3) 0.003(3) -0.001(3)
C48 0.024(4) 0.043(4) 0.044(4) -0.015(4) 0.000(3) -0.005(3)
C49 0.027(4) 0.053(5) 0.033(4) -0.015(4) -0.002(3) 0.006(3)
C81 0.009(3) 0.034(4) 0.020(3) -0.003(3) 0.000(3) 0.005(3)
C82 0.019(3) 0.043(4) 0.025(3) -0.002(3) -0.005(3) 0.001(3)
C83 0.021(4) 0.044(5) 0.049(5) -0.003(4) 0.002(3) -0.002(3)
C84 0.021(4) 0.051(5) 0.037(4) -0.018(4) -0.002(3) -0.002(3)
C85 0.018(3) 0.055(5) 0.022(3) -0.011(3) -0.006(3) 0.008(3)
C86 0.015(3) 0.039(4) 0.026(3) 0.000(3) 0.003(3) 0.004(3)

loop_
_atom_type_symbol
_atom_type_description
_atom_type_scat_dispersion_real
_atom_type_scat_dispersion_imag
_atom_type_scat_source
C C 0.0033 0.0016 'International Tables Vol C Tables 4.2.6.8 and 6.1.1.4'
H H 0.0000 0.0000 'International Tables Vol C Tables 4.2.6.8 and 6.1.1.4'
B B 0.0013 0.0007 'International Tables Vol C Tables 4.2.6.8 and 6.1.1.4'
Ru Ru -1.2594 0.8363 'International Tables Vol C Tables 4.2.6.8 and 6.1.1.4'

loop_
_geom_angle_atom_site_label_1
_geom_angle_atom_site_label_2
_geom_angle_atom_site_label_3
_geom_angle
C1 Ru4 C44 144.7(2)
C1 Ru4 C45 167.0(2)
C44 Ru4 C45 36.4(2)
C1 Ru4 B7 85.4(2)
C44 Ru4 B7 87.6(2)
C45 Ru4 B7 107.2(2)
C1 Ru4 C42 92.3(2)
C44 Ru4 C42 65.6(2)
C45 Ru4 C42 77.3(2)
B7 Ru4 C42 128.3(3)
C1 Ru4 C41 101.2(2)
C44 Ru4 C41 77.8(2)
C45 Ru4 C41 65.7(2)
B7 Ru4 C41 162.9(2)
C42 Ru4 C41 36.6(2)
C1 Ru4 B10 104.3(2)
C44 Ru4 B10 95.7(2)
C45 Ru4 B10 87.3(2)
B7 Ru4 B10 46.7(3)
C42 Ru4 B10 161.3(2)
C41 Ru4 B10 142.9(2)
C1 Ru4 C43 109.7(2)
C44 Ru4 C43 37.1(2)
C45 Ru4 C43 66.3(2)
B7 Ru4 C43 96.7(2)
C42 Ru4 C43 36.4(2)
C41 Ru4 C43 66.2(2)
B10 Ru4 C43 126.9(3)
C1 Ru4 B3 41.3(2)
C44 Ru4 B3 113.1(3)
C45 Ru4 B3 147.9(3)
B7 Ru4 B3 48.9(3)
C42 Ru4 B3 100.6(3)
C41 Ru4 B3 129.6(2)
B10 Ru4 B3 86.8(3)
C43 Ru4 B3 92.8(3)
C1 Ru4 C40 131.4(2)
C44 Ru4 C40 66.5(2)
C45 Ru4 C40 36.8(2)
B7 Ru4 C40 142.3(2)
C42 Ru4 C40 66.5(2)
C41 Ru4 C40 37.0(2)
B10 Ru4 C40 106.8(2)
C43 Ru4 C40 79.2(2)
B3 Ru4 C40 166.4(2)
C1 Ru4 B6 81.4(2)
C44 Ru4 B6 131.9(2)
C45 Ru4 B6 103.0(2)
B7 Ru4 B6 83.1(3)
C42 Ru4 B6 147.6(2)
C41 Ru4 B6 113.3(2)
B10 Ru4 B6 46.3(3)
C43 Ru4 B6 168.8(2)
B3 Ru4 B6 95.5(3)
C40 Ru4 B6 94.0(2)
C1 Ru4 B2 40.2(2)
C44 Ru4 B2 173.2(3)
C45 Ru4 B2 137.3(2)
B7 Ru4 B2 98.0(2)
C42 Ru4 B2 112.8(2)
C41 Ru4 B2 97.1(2)
B10 Ru4 B2 85.7(3)
C43 Ru4 B2 144.5(2)
B3 Ru4 B2 73.6(3)
C40 Ru4 B2 106.7(2)
B6 Ru4 B2 46.0(2)
C11 C1 B2 119.9(6)
C11 C1 B3 116.5(5)
B2 C1 B3 123.6(5)
C11 C1 B5 120.8(5)
B2 C1 B5 77.1(4)
B3 C1 B5 73.2(4)
C11 C1 Ru4 127.6(4)
B2 C1 Ru4 74.8(3)
B3 C1 Ru4 73.2(4)
B5 C1 Ru4 111.4(4)
C1 B2 B6 121.4(6)
C1 B2 B9 111.9(5)
B6 B2 B9 58.9(4)
C1 B2 B5 55.4(4)
B6 B2 B5 99.2(4)
B9 B2 B5 57.9(4)
C1 B2 Ru4 65.0(3)
B6 B2 Ru4 67.0(3)
B9 B2 Ru4 111.0(4)
B5 B2 Ru4 95.4(4)
C1 B2 H2C 116(3)
B6 B2 H2C 120(3)
B9 B2 H2C 114(3)
B5 B2 H2C 128(3)
Ru4 B2 H2C 129(3)
C1 B3 C8 115.1(5)
C1 B3 B7 120.3(5)
C8 B3 B7 57.1(4)
C1 B3 B5 56.9(4)
C8 B3 B5 60.8(4)
B7 B3 B5 101.4(5)
C1 B3 Ru4 65.5(3)
C8 B3 Ru4 109.0(4)
B7 B3 Ru4 64.5(3)
B5 B3 Ru4 98.5(4)
C1 B3 H3C 119(3)
C8 B3 H3C 115(4)
B7 B3 H3C 115(3)
B5 B3 H3C 132(3)
Ru4 B3 H3C 125(3)
C1 B5 B11 135.5(5)
C1 B5 B9 101.4(4)
B11 B5 B9 56.5(4)
C1 B5 C8 101.3(5)
B11 B5 C8 54.8(4)
B9 B5 C8 101.0(4)
C1 B5 B3 49.9(3)
B11 B5 B3 104.2(5)
B9 B5 B3 119.9(5)
C8 B5 B3 53.5(4)
C1 B5 B2 47.5(3)
B11 B5 B2 105.3(4)
B9 B5 B2 54.9(3)
C8 B5 B2 116.4(4)
B3 B5 B2 86.4(4)
C1 B5 H5C 114(3)
B11 B5 H5C 110(3)
B9 B5 H5C 120(3)
C8 B5 H5C 116(3)
B3 B5 H5C 120(3)
B2 B5 H5C 127(3)
B12 B6 B9 58.9(4)
B12 B6 B10 60.7(4)
B9 B6 B10 107.2(5)
B12 B6 B2 114.4(5)
B9 B6 B2 60.8(4)
B10 B6 B2 119.4(5)
B12 B6 Ru4 116.5(4)
B9 B6 Ru4 112.4(4)
B10 B6 Ru4 65.6(3)
B2 B6 Ru4 67.0(3)
B12 B6 H6C 118(3)
B9 B6 H6C 118(3)
B10 B6 H6C 124(3)
B2 B6 H6C 111(3)
Ru4 B6 H6C 119(3)
C8 B7 B13 58.7(3)
C8 B7 B10 105.5(5)
B13 B7 B10 60.6(4)
C8 B7 B3 57.5(4)
B13 B7 B3 111.2(5)
B10 B7 B3 117.2(5)
C8 B7 Ru4 111.0(4)
B13 B7 Ru4 118.5(6)
B10 B7 Ru4 67.4(3)
B3 B7 Ru4 66.6(3)
C8 B7 H7C 115(4)
B13 B7 H7C 120(3)
B10 B7 H7C 131(3)
B3 B7 H7C 108(3)
Ru4 B7 H7C 118(3)
C81 C8 B13 116.3(5)
C81 C8 B11 118.2(5)
B13 C8 B11 63.2(6)
C81 C8 B7 119.0(6)
B13 C8 B7 61.1(4)
B11 C8 B7 112.4(5)
C81 C8 B3 110.9(5)
B13 C8 B3 120.5(4)
B11 C8 B3 120.4(5)
B7 C8 B3 65.4(4)
C81 C8 B5 122.8(5)
B13 C8 B5 111.4(6)
B11 C8 B5 60.4(4)
B7 C8 B5 110.6(4)
B3 C8 B5 65.7(4)
B12 B9 B11 61.2(4)
B12 B9 B6 60.1(4)
B11 B9 B6 108.3(5)
B12 B9 B2 115.0(5)
B11 B9 B2 119.0(5)
B6 B9 B2 60.3(4)
B12 B9 B5 108.8(5)
B11 B9 B5 60.0(4)
B6 B9 B5 106.8(5)
B2 B9 B5 67.2(4)
B12 B9 H9C 118(3)
B11 B9 H9C 121(3)
B6 B9 H9C 120(3)
B2 B9 H9C 113(3)
B5 B9 H9C 125(3)
B13 B10 B7 58.6(5)
B13 B10 B12 59.1(6)
B7 B10 B12 108.0(5)
B13 B10 B6 108.1(6)
B7 B10 B6 114.7(5)
B12 B10 B6 58.6(4)
B13 B10 Ru4 115.6(4)
B7 B10 Ru4 65.9(3)
B12 B10 Ru4 116.8(4)
B6 B10 Ru4 68.1(3)
B13 B10 H10C 117(3)
B7 B10 H10C 115(5)
B12 B10 H10C 123(4)
B6 B10 H10C 125(4)
Ru4 B10 H10C 114(3)
C8 B11 B9 114.5(5)
C8 B11 B12 107.5(5)
B9 B11 B12 59.2(4)
C8 B11 B13 58.3(5)
B9 B11 B13 109.3(5)
B12 B11 B13 59.5(5)
C8 B11 B5 64.8(4)
B9 B11 B5 63.5(4)
B12 B11 B5 110.0(5)
B13 B11 B5 111.1(5)
C8 B11 H11C 112(4)
B9 B11 H11C 125(4)
B12 B11 H11C 128(3)
B13 B11 H11C 119(3)
B5 B11 H11C 116(3)
B9 B12 B6 61.1(4)
B9 B12 B13 110.5(5)
B6 B12 B13 110.5(5)
B9 B12 B11 59.6(4)
B6 B12 B11 107.8(5)
B13 B12 B11 60.5(4)
B9 B12 B10 109.0(5)
B6 B12 B10 60.8(4)
B13 B12 B10 59.9(4)
B11 B12 B10 106.2(5)
B9 B12 H12C 118(3)
B6 B12 H12C 123(3)
B13 B12 H12C 120(3)
B11 B12 H12C 119(3)
B10 B12 H12C 126(3)
C8 B13 B7 60.2(4)
C8 B13 B12 108.0(7)
B7 B13 B12 111.3(5)
C8 B13 B10 106.8(4)
B7 B13 B10 60.8(4)
B12 B13 B10 60.9(5)
C8 B13 B11 58.5(4)
B7 B13 B11 107.9(4)
B12 B13 B11 60.0(6)
B10 B13 B11 106.6(7)
C8 B13 H13C 118(3)
B7 B13 H13C 117(3)
B12 B13 H13C 125(3)
B10 B13 H13C 126(3)
B11 B13 H13C 122(3)
C12 C11 C16 118.3(6)
C12 C11 C1 120.5(6)
C16 C11 C1 121.0(6)
C11 C12 C13 120.7(6)
C11 C12 H12 119.7
C13 C12 H12 119.7
C14 C13 C12 120.1(7)
C14 C13 H13 119.9
C12 C13 H13 119.9
C13 C14 C15 120.4(6)
C13 C14 H14 119.8
C15 C14 H14 119.8
C14 C15 C16 119.0(8)
C14 C15 H15 120.5
C16 C15 H15 120.5
C11 C16 C15 121.4(8)
C11 C16 H16 119.3
C15 C16 H16 119.3
C45 C40 C41 116.1(6)
C45 C40 C47 120.2(6)
C41 C40 C47 123.5(6)
C45 C40 Ru4 69.5(3)
C41 C40 Ru4 70.5(3)
C47 C40 Ru4 133.1(4)
C42 C41 C40 121.0(6)
C42 C41 Ru4 71.7(3)
C40 C41 Ru4 72.5(3)
C42 C41 H41 119.0
C40 C41 H41 119.0
Ru4 C41 H41 119.0
C43 C42 C41 121.5(6)
C43 C42 Ru4 72.1(4)
C41 C42 Ru4 71.7(3)
C43 C42 H42 118.7
C41 C42 H42 118.7
Ru4 C42 H42 118.7
C42 C43 C44 117.1(6)
C42 C43 C46 120.5(6)
C44 C43 C46 122.4(6)
C42 C43 Ru4 71.6(4)
C44 C43 Ru4 69.0(4)
C46 C43 Ru4 129.2(4)
C45 C44 C43 122.2(6)
C45 C44 Ru4 72.9(4)
C43 C44 Ru4 73.9(4)
C45 C44 H44 118.6
C43 C44 H44 118.6
Ru4 C44 H44 118.6
C44 C45 C40 122.1(6)
C44 C45 Ru4 70.6(4)
C40 C45 Ru4 73.7(3)
C44 C45 H45 118.4
C40 C45 H45 118.4
Ru4 C45 H45 118.4
C43 C46 H46A 109.5
C43 C46 H46B 109.5
H46A C46 H46B 109.5
C43 C46 H46C 109.5
H46A C46 H46C 109.5
H46B C46 H46C 109.5
C40 C47 C49 108.6(5)
C40 C47 C48 112.8(5)
C49 C47 C48 111.4(5)
C40 C47 H47 107.9
C49 C47 H47 107.9
C48 C47 H47 107.9
C47 C48 H48A 109.5
C47 C48 H48B 109.5
H48A C48 H48B 109.5
C47 C48 H48C 109.5
H48A C48 H48C 109.5
H48B C48 H48C 109.5
C47 C49 H49A 109.5
C47 C49 H49B 109.5
H49A C49 H49B 109.5
C47 C49 H49C 109.5
H49A C49 H49C 109.5
H49B C49 H49C 109.5
C82 C81 C86 118.5(6)
C82 C81 C8 121.3(6)
C86 C81 C8 120.2(6)
C81 C82 C83 121.8(6)
C81 C82 H82 119.1
C83 C82 H82 119.1
C82 C83 C84 118.8(7)
C82 C83 H83 120.6
C84 C83 H83 120.6
C85 C84 C83 119.4(6)
C85 C84 H84 120.3
C83 C84 H84 120.3
C84 C85 C86 122.6(6)
C84 C85 H85 118.7
C86 C85 H85 118.7
C85 C86 C81 119.0(6)
C85 C86 H86 120.5
C81 C86 H86 120.5

loop_
_geom_bond_atom_site_label_1
_geom_bond_atom_site_label_2
_geom_bond_distance
Ru4 C1 2.168(6)
Ru4 C44 2.206(6)
Ru4 C45 2.235(6)
Ru4 B7 2.242(7)
Ru4 C42 2.264(6)
Ru4 C41 2.264(5)
Ru4 B10 2.266(7)
Ru4 C43 2.270(6)
Ru4 B3 2.280(7)
Ru4 C40 2.290(6)
Ru4 B6 2.308(7)
Ru4 B2 2.309(7)
C1 C11 1.512(8)
C1 B2 1.545(10)
C1 B3 1.573(9)
C1 B5 1.724(9)
B2 B6 1.804(9)
B2 B9 1.813(9)
B2 B5 2.042(10)
B2 H2C 1.10(2)
B3 C8 1.737(9)
B3 B7 1.873(10)
B3 B5 1.969(11)
B3 H3C 1.10(2)
B5 B11 1.814(10)
B5 B9 1.876(10)
B5 C8 1.887(10)
B5 H5C 1.10(2)
B6 B12 1.761(9)
B6 B9 1.778(9)
B6 B10 1.801(10)
B6 H6C 1.10(2)
B7 C8 1.729(9)
B7 B13 1.745(12)
B7 B10 1.785(10)
B7 H7C 1.12(2)
C8 C81 1.525(8)
C8 B13 1.702(8)
C8 B11 1.705(11)
B9 B12 1.739(10)
B9 B11 1.747(10)
B9 H9C 1.09(2)
B10 B13 1.782(8)
B10 B12 1.799(10)
B10 H10C 1.11(2)
B11 B12 1.776(9)
B11 B13 1.785(14)
B11 H11C 1.10(2)
B12 B13 1.767(17)
B12 H12C 1.09(2)
B13 H13C 1.09(2)
C11 C12 1.394(9)
C11 C16 1.395(10)
C12 C13 1.398(9)
C12 H12 0.9500
C13 C14 1.380(10)
C13 H13 0.9500
C14 C15 1.391(11)
C14 H14 0.9500
C15 C16 1.400(7)
C15 H15 0.9500
C16 H16 0.9500
C40 C45 1.431(9)
C40 C41 1.446(9)
C40 C47 1.483(9)
C41 C42 1.423(9)
C41 H41 1.0000
C42 C43 1.415(9)
C42 H42 1.0000
C43 C44 1.425(9)
C43 C46 1.486(10)
C44 C45 1.389(9)
C44 H44 1.0000
C45 H45 1.0000
C46 H46A 0.9800
C46 H46B 0.9800
C46 H46C 0.9800
C47 C49 1.527(9)
C47 C48 1.532(10)
C47 H47 1.0000
C48 H48A 0.9800
C48 H48B 0.9800
C48 H48C 0.9800
C49 H49A 0.9800
C49 H49B 0.9800
C49 H49C 0.9800
C81 C82 1.365(10)
C81 C86 1.422(8)
C82 C83 1.404(9)
C82 H82 0.9500
C83 C84 1.407(10)
C83 H83 0.9500
C84 C85 1.346(10)
C84 H84 0.9500
C85 C86 1.385(9)
C85 H85 0.9500
C86 H86 0.9500
